data_4339870
loop_
_publ_author_name
'Yi, Xiao-Yi'
'Lam, Tony C. H.'
'Sau, Yiu-Keung'
'Zhang, Qian-Feng'
'Williams, Ian D.'
'Leung, Wa-Hung'

_publ_section_title
;
 Electrophilic ruthenium(VI) nitrido complex containing Kl\"aui's oxygen
 tripodal ligand.
;
_journal_issue 17
_journal_name_full 'Inorganic chemistry'
_journal_page_first 7193
_journal_page_last 7198
_journal_paper_doi 10.1021/ic7007683
_journal_volume 46
_journal_year 2007
_chemical_formula_sum 'C36 H70 Ag2 Cl4 Co2 F6 N2 O26 P6 Ru2 S2'
_chemical_formula_weight 1988.42
_chemical_name_systematic
; 
 ? 
;
_space_group_IT_number 14
_symmetry_cell_setting monoclinic
_symmetry_space_group_name_Hall '-P 2yn'
_symmetry_space_group_name_H-M 'P 1 21/n 1'
_atom_sites_solution_hydrogens geom
_atom_sites_solution_primary direct
_atom_sites_solution_secondary difmap
_audit_creation_method SHELXL-97
_cell_angle_alpha 90.00
_cell_angle_beta 91.1430(10)
_cell_angle_gamma 90.00
_cell_formula_units_Z 4
_cell_length_a 9.5821(6)
_cell_length_b 36.808(2)
_cell_length_c 19.0222(11)
_cell_measurement_reflns_used 3519
_cell_measurement_temperature 100(2)
_cell_measurement_theta_max 28.32
_cell_measurement_theta_min 2.19
_cell_volume 6707.8(7)
_computing_structure_refinement 'SHELXL-97 (Sheldrick, 1997)'
_computing_structure_solution 'SHELXS-97 (Sheldrick, 1990)'
_diffrn_ambient_temperature 100(2)
_diffrn_measured_fraction_theta_full 0.989
_diffrn_measured_fraction_theta_max 0.989
_diffrn_radiation_monochromator graphite
_diffrn_radiation_source 'fine-focus sealed tube'
_diffrn_radiation_type MoK\a
_diffrn_radiation_wavelength 0.71073
_diffrn_reflns_av_R_equivalents 0.0825
_diffrn_reflns_av_sigmaI/netI 0.1160
_diffrn_reflns_limit_h_max 11
_diffrn_reflns_limit_h_min -11
_diffrn_reflns_limit_k_max 43
_diffrn_reflns_limit_k_min -25
_diffrn_reflns_limit_l_max 22
_diffrn_reflns_limit_l_min -22
_diffrn_reflns_number 33644
_diffrn_reflns_theta_full 25.00
_diffrn_reflns_theta_max 25.00
_diffrn_reflns_theta_min 1.98
_exptl_absorpt_coefficient_mu 1.950
_exptl_absorpt_correction_T_max 1.00
_exptl_absorpt_correction_T_min 0.72
_exptl_absorpt_correction_type multi-scan
_exptl_absorpt_process_details SADABS
_exptl_crystal_colour red
_exptl_crystal_density_diffrn 1.969
_exptl_crystal_density_method 'not measured'
_exptl_crystal_description plate
_exptl_crystal_F_000 3952
_exptl_crystal_size_max 0.20
_exptl_crystal_size_mid 0.18
_exptl_crystal_size_min 0.03
_refine_diff_density_max 1.276
_refine_diff_density_min -0.646
_refine_diff_density_rms 0.124
_refine_ls_extinction_method none
_refine_ls_goodness_of_fit_ref 0.975
_refine_ls_hydrogen_treatment constr
_refine_ls_matrix_type full
_refine_ls_number_parameters 793
_refine_ls_number_reflns 11707
_refine_ls_number_restraints 1
_refine_ls_restrained_S_all 0.977
_refine_ls_R_factor_all 0.0948
_refine_ls_R_factor_gt 0.0429
_refine_ls_shift/su_max 0.001
_refine_ls_shift/su_mean 0.000
_refine_ls_structure_factor_coef Fsqd
_refine_ls_weighting_details
; calc 
 [0.00000+1.00000exp(1.50(sin\q/\l)^2^)]/ 
   [\s^2^(Fo^2^)+0.0000+0.0000*P+(0.0130P)^2^+0.0000sin\q/\l] 
 where P = 0.33333Fo^2^ + 0.66667Fc^2^ 
;
_refine_ls_weighting_scheme calc
_refine_ls_wR_factor_gt 0.0604
_refine_ls_wR_factor_ref 0.0676
_reflns_number_gt 7025
_reflns_number_total 11707
_reflns_threshold_expression >2sigma(I)
_cod_data_source_file ic7007683-file005.cif
_cod_data_source_block yxy111
_cod_depositor_comments
;
The following automatic conversions were performed:

'_symmetry_cell_setting' value 'Monoclinic' changed to 'monoclinic'
according to
/usr/data/users/saulius/automatic-downloads/retrospective/ACS/lib/dictionaries/cif_core.dic
dictionary named 'cif_core.dic' version 2.4.2 from 2011-04-26.

Automatic conversion script
Id: cif_fix_values 2281 2013-09-26 08:29:07Z andrius 
;
_cod_original_cell_volume 6707.7(7)
_cod_original_sg_symbol_H-M P2(1)/n
_cod_database_code 4339870

loop_
_symmetry_equiv_pos_as_xyz
'x, y, z'
'-x+1/2, y+1/2, -z+1/2'
'-x, -y, -z'
'x-1/2, -y-1/2, z-1/2'

loop_
_atom_site_label
_atom_site_type_symbol
_atom_site_fract_x
_atom_site_fract_y
_atom_site_fract_z
_atom_site_U_iso_or_equiv
_atom_site_adp_type
_atom_site_occupancy
_atom_site_symmetry_multiplicity
_atom_site_calc_flag
_atom_site_refinement_flags
Ag1 Ag 0.25474(5) 0.648271(13) 0.36862(2) 0.02703(13) Uani 1 1 d .
Ag2 Ag 0.32178(5) 0.598186(14) 0.20369(2) 0.03202(14) Uani 1 1 d .
Ru1 Ru 0.44847(5) 0.710519(13) 0.25556(2) 0.01770(12) Uani 1 1 d .
Ru2 Ru 0.15172(5) 0.540227(13) 0.31660(2) 0.01845(12) Uani 1 1 d .
Co1 Co 0.76312(7) 0.77713(2) 0.27013(4) 0.01626(18) Uani 1 1 d .
Co2 Co -0.04826(8) 0.46253(2) 0.21898(4) 0.02018(19) Uani 1 1 d .
Cl1 Cl 0.47075(14) 0.64851(4) 0.28287(8) 0.0239(4) Uani 1 1 d .
Cl2 Cl 0.09544(15) 0.60214(4) 0.29555(7) 0.0237(4) Uani 1 1 d .
Cl3 Cl 0.25227(14) 0.71509(4) 0.32802(8) 0.0252(4) Uani 1 1 d .
Cl4 Cl 0.38794(15) 0.55180(4) 0.29673(9) 0.0351(4) Uani 1 1 d .
S1 S 0.31031(17) 0.61306(5) 0.02973(8) 0.0284(4) Uani 1 1 d .
S2 S 0.31798(16) 0.63382(4) 0.54052(8) 0.0248(4) Uani 1 1 d .
P1 P 0.71148(16) 0.73693(4) 0.34766(8) 0.0223(4) Uani 1 1 d .
P2 P 0.54778(15) 0.79349(4) 0.26337(8) 0.0176(3) Uani 1 1 d .
P3 P 0.73469(15) 0.73669(4) 0.18929(8) 0.0180(4) Uani 1 1 d .
P4 P 0.09028(17) 0.49992(4) 0.16974(8) 0.0235(4) Uani 1 1 d .
P5 P -0.14389(15) 0.50704(4) 0.27289(7) 0.0182(4) Uani 1 1 d .
P6 P 0.10308(15) 0.45444(4) 0.30270(8) 0.0195(4) Uani 1 1 d .
F1 F 0.5746(4) 0.62810(14) 0.0382(2) 0.0805(17) Uani 1 1 d .
F2 F 0.4905(4) 0.62609(12) -0.0673(2) 0.0569(12) Uani 1 1 d .
F3 F 0.4494(4) 0.67144(12) 0.0006(2) 0.0621(13) Uani 1 1 d .
F4 F 0.5384(4) 0.63188(12) 0.4622(2) 0.0641(13) Uani 1 1 d .
F5 F 0.5795(4) 0.61936(13) 0.5692(2) 0.0751(15) Uani 1 1 d .
F6 F 0.4797(4) 0.58026(13) 0.5045(3) 0.0813(16) Uani 1 1 d .
O1 O 0.2735(5) 0.70215(12) 0.1326(2) 0.0480(14) Uani 1 1 d .
O2 O 0.1881(5) 0.54733(12) 0.4663(2) 0.0403(12) Uani 1 1 d .
O3 O 0.2987(4) 0.62594(11) 0.1012(2) 0.0370(11) Uani 1 1 d .
O4 O 0.3454(5) 0.57515(12) 0.0246(2) 0.0483(13) Uani 1 1 d .
O5 O 0.2034(4) 0.62630(13) -0.0167(2) 0.0465(13) Uani 1 1 d .
O6 O 0.2333(4) 0.62542(11) 0.47930(19) 0.0289(10) Uani 1 1 d .
O7 O 0.3451(5) 0.67129(12) 0.5510(2) 0.0478(13) Uani 1 1 d .
O8 O 0.2803(4) 0.61336(12) 0.6012(2) 0.0366(11) Uani 1 1 d .
O11 O 0.8240(4) 0.70530(11) 0.3434(2) 0.0324(11) Uani 1 1 d .
O12 O 0.7287(4) 0.74905(13) 0.4268(2) 0.0398(12) Uani 1 1 d .
O13 O 0.5064(4) 0.80838(10) 0.33854(19) 0.0227(10) Uani 1 1 d .
O14 O 0.5177(4) 0.82828(10) 0.2161(2) 0.0243(10) Uani 1 1 d .
O15 O 0.6965(4) 0.75711(10) 0.11870(18) 0.0218(9) Uani 1 1 d .
O16 O 0.8735(4) 0.71662(10) 0.1677(2) 0.0260(10) Uani 1 1 d .
O17 O 0.5648(3) 0.72076(10) 0.34217(17) 0.0175(9) Uani 1 1 d .
O18 O 0.4408(4) 0.76540(9) 0.23800(18) 0.0180(9) Uani 1 1 d .
O19 O 0.6299(3) 0.70613(10) 0.20192(18) 0.0186(9) Uani 1 1 d .
O21 O 0.2285(4) 0.47884(11) 0.1488(2) 0.0321(11) Uani 1 1 d .
O22 O 0.0355(4) 0.51473(10) 0.09644(19) 0.0341(11) Uani 1 1 d .
O23 O -0.2075(4) 0.53330(10) 0.21425(19) 0.0227(10) Uani 1 1 d .
O24 O -0.2809(4) 0.49665(11) 0.31275(18) 0.0240(10) Uani 1 1 d .
O25 O 0.0192(4) 0.44039(10) 0.36809(19) 0.0223(10) Uani 1 1 d .
O26 O 0.2084(4) 0.42204(10) 0.2905(2) 0.0278(10) Uani 1 1 d .
O27 O 0.1305(3) 0.53426(9) 0.21231(18) 0.0175(9) Uani 1 1 d .
O28 O -0.0547(3) 0.52874(10) 0.32573(17) 0.0162(9) Uani 1 1 d .
O29 O 0.1981(4) 0.48641(9) 0.32336(18) 0.0198(9) Uani 1 1 d .
N1 N 0.3435(5) 0.70405(12) 0.1822(3) 0.0230(12) Uani 1 1 d .
N2 N 0.1727(5) 0.54556(13) 0.4060(2) 0.0239(12) Uani 1 1 d .
C1 C 0.4631(7) 0.6362(2) -0.0012(4) 0.043(2) Uani 1 1 d .
C2 C 0.4871(7) 0.6153(2) 0.5182(4) 0.0391(18) Uani 1 1 d .
C11 C 0.9215(6) 0.79740(17) 0.3351(3) 0.0290(16) Uani 1 1 d .
H11A H 0.9409 0.7902 0.3850 0.035 Uiso 1 1 calc R
C12 C 0.8339(6) 0.82559(16) 0.3123(3) 0.0239(15) Uani 1 1 d .
H12A H 0.7796 0.8421 0.3434 0.029 Uiso 1 1 calc R
C13 C 0.8377(6) 0.82754(16) 0.2386(3) 0.0233(15) Uani 1 1 d .
H13A H 0.7861 0.8455 0.2083 0.028 Uiso 1 1 calc R
C14 C 0.9270(6) 0.80027(17) 0.2149(3) 0.0280(16) Uani 1 1 d .
H14A H 0.9504 0.7953 0.1648 0.034 Uiso 1 1 calc R
C15 C 0.9778(6) 0.78083(16) 0.2746(3) 0.0277(16) Uani 1 1 d .
H15A H 1.0449 0.7600 0.2743 0.033 Uiso 1 1 calc R
C21 C 0.8039(7) 0.6707(2) 0.3795(4) 0.070(3) Uani 1 1 d D
H21A H 0.7116 0.6709 0.4019 0.084 Uiso 1 1 calc R
H21B H 0.8031 0.6509 0.3443 0.084 Uiso 1 1 calc R
C22 C 0.9043(8) 0.6632(2) 0.4298(4) 0.075(3) Uani 1 1 d D
H22A H 0.8847 0.6397 0.4515 0.113 Uiso 1 1 calc R
H22B H 0.9038 0.6823 0.4659 0.113 Uiso 1 1 calc R
H22C H 0.9960 0.6625 0.4080 0.113 Uiso 1 1 calc R
C23 C 0.6171(7) 0.76236(19) 0.4699(3) 0.0418(19) Uani 1 1 d .
H23A H 0.5277 0.7615 0.4429 0.050 Uiso 1 1 calc R
H23B H 0.6356 0.7879 0.4833 0.050 Uiso 1 1 calc R
C24 C 0.6071(7) 0.73963(17) 0.5341(3) 0.0370(17) Uani 1 1 d .
H24A H 0.5318 0.7488 0.5633 0.055 Uiso 1 1 calc R
H24B H 0.6957 0.7407 0.5607 0.055 Uiso 1 1 calc R
H24C H 0.5873 0.7144 0.5206 0.055 Uiso 1 1 calc R
C25 C 0.3637(6) 0.82008(19) 0.3501(3) 0.0410(19) Uani 1 1 d .
H25A H 0.2990 0.7993 0.3448 0.049 Uiso 1 1 calc R
H25B H 0.3362 0.8389 0.3154 0.049 Uiso 1 1 calc R
C26 C 0.3571(7) 0.83508(18) 0.4227(3) 0.0393(18) Uani 1 1 d .
H26A H 0.2612 0.8426 0.4322 0.059 Uiso 1 1 calc R
H26B H 0.4195 0.8561 0.4271 0.059 Uiso 1 1 calc R
H26C H 0.3862 0.8164 0.4566 0.059 Uiso 1 1 calc R
C27 C 0.4750(7) 0.82653(18) 0.1418(3) 0.0403(19) Uani 1 1 d .
H27A H 0.5063 0.8033 0.1212 0.048 Uiso 1 1 calc R
H27B H 0.5189 0.8466 0.1157 0.048 Uiso 1 1 calc R
C28 C 0.3206(7) 0.82942(18) 0.1355(3) 0.049(2) Uani 1 1 d .
H28A H 0.2920 0.8282 0.0859 0.073 Uiso 1 1 calc R
H28B H 0.2904 0.8526 0.1554 0.073 Uiso 1 1 calc R
H28C H 0.2777 0.8094 0.1612 0.073 Uiso 1 1 calc R
C29 C 0.6920(7) 0.73792(18) 0.0521(3) 0.0420(19) Uani 1 1 d .
H29A H 0.7879 0.7354 0.0343 0.050 Uiso 1 1 calc R
H29B H 0.6535 0.7133 0.0591 0.050 Uiso 1 1 calc R
C30 C 0.6066(8) 0.75722(19) 0.0008(3) 0.055(2) Uani 1 1 d .
H30A H 0.6044 0.7437 -0.0436 0.083 Uiso 1 1 calc R
H30B H 0.6460 0.7814 -0.0070 0.083 Uiso 1 1 calc R
H30C H 0.5114 0.7596 0.0182 0.083 Uiso 1 1 calc R
C31 C 0.9159(6) 0.68084(16) 0.1910(3) 0.0236(15) Uani 1 1 d .
H31A H 0.8397 0.6693 0.2173 0.028 Uiso 1 1 calc R
H31B H 0.9990 0.6827 0.2225 0.028 Uiso 1 1 calc R
C32 C 0.9496(6) 0.65830(17) 0.1278(3) 0.0332(17) Uani 1 1 d .
H32A H 0.9792 0.6340 0.1430 0.050 Uiso 1 1 calc R
H32B H 1.0251 0.6699 0.1020 0.050 Uiso 1 1 calc R
H32C H 0.8666 0.6563 0.0971 0.050 Uiso 1 1 calc R
C41 C -0.1538(8) 0.44658(18) 0.1275(3) 0.0403(19) Uani 1 1 d .
H41A H -0.1661 0.4614 0.0838 0.048 Uiso 1 1 calc R
C42 C -0.2451(7) 0.44585(18) 0.1850(4) 0.0400(19) Uani 1 1 d .
H42A H -0.3337 0.4600 0.1890 0.048 Uiso 1 1 calc R
C43 C -0.1911(7) 0.42170(18) 0.2342(3) 0.0356(18) Uani 1 1 d .
H43A H -0.2344 0.4152 0.2799 0.043 Uiso 1 1 calc R
C44 C -0.0681(8) 0.40700(17) 0.2079(3) 0.0406(19) Uani 1 1 d .
H44A H -0.0082 0.3883 0.2319 0.049 Uiso 1 1 calc R
C45 C -0.0430(8) 0.42272(18) 0.1426(4) 0.045(2) Uani 1 1 d .
H45A H 0.0370 0.4172 0.1114 0.054 Uiso 1 1 calc R
C51 C 0.3461(7) 0.49865(19) 0.1198(4) 0.054(2) Uani 1 1 d .
H51A H 0.3112 0.5172 0.0861 0.065 Uiso 1 1 calc R
H51B H 0.3981 0.5113 0.1581 0.065 Uiso 1 1 calc R
C52 C 0.4380(7) 0.4738(2) 0.0845(3) 0.052(2) Uani 1 1 d .
H52A H 0.5170 0.4873 0.0656 0.078 Uiso 1 1 calc R
H52B H 0.3868 0.4618 0.0459 0.078 Uiso 1 1 calc R
H52C H 0.4724 0.4555 0.1180 0.078 Uiso 1 1 calc R
C53 C -0.0026(6) 0.55165(16) 0.0798(3) 0.0262(15) Uani 1 1 d .
H53A H 0.0758 0.5640 0.0566 0.031 Uiso 1 1 calc R
H53B H -0.0239 0.5651 0.1234 0.031 Uiso 1 1 calc R
C54 C -0.1278(7) 0.5511(2) 0.0318(3) 0.050(2) Uani 1 1 d .
H54A H -0.1550 0.5761 0.0201 0.075 Uiso 1 1 calc R
H54B H -0.2050 0.5389 0.0552 0.075 Uiso 1 1 calc R
H54C H -0.1056 0.5380 -0.0114 0.075 Uiso 1 1 calc R
C55 C -0.2643(6) 0.56848(16) 0.2361(3) 0.0249(15) Uani 1 1 d .
H55A H -0.1886 0.5841 0.2553 0.030 Uiso 1 1 calc R
H55B H -0.3342 0.5649 0.2731 0.030 Uiso 1 1 calc R
C56 C -0.3314(6) 0.58607(17) 0.1723(3) 0.0352(17) Uani 1 1 d .
H56A H -0.3699 0.6097 0.1854 0.053 Uiso 1 1 calc R
H56B H -0.4066 0.5705 0.1540 0.053 Uiso 1 1 calc R
H56C H -0.2613 0.5894 0.1360 0.053 Uiso 1 1 calc R
C57 C -0.2798(6) 0.48306(17) 0.3833(3) 0.0272(15) Uani 1 1 d .
H57A H -0.1977 0.4926 0.4098 0.033 Uiso 1 1 calc R
H57B H -0.2746 0.4562 0.3831 0.033 Uiso 1 1 calc R
C58 C -0.4120(6) 0.49525(19) 0.4174(3) 0.0411(19) Uani 1 1 d .
H58A H -0.4137 0.4861 0.4658 0.062 Uiso 1 1 calc R
H58B H -0.4926 0.4857 0.3908 0.062 Uiso 1 1 calc R
H58C H -0.4157 0.5219 0.4178 0.062 Uiso 1 1 calc R
C59 C 0.0802(6) 0.42354(17) 0.4307(3) 0.0290(16) Uani 1 1 d .
H59A H 0.1516 0.4057 0.4166 0.035 Uiso 1 1 calc R
H59B H 0.0066 0.4103 0.4560 0.035 Uiso 1 1 calc R
C60 C 0.1461(7) 0.45082(19) 0.4792(3) 0.047(2) Uani 1 1 d .
H60A H 0.1856 0.4384 0.5206 0.071 Uiso 1 1 calc R
H60B H 0.0754 0.4683 0.4941 0.071 Uiso 1 1 calc R
H60C H 0.2204 0.4637 0.4548 0.071 Uiso 1 1 calc R
C61 C 0.3563(6) 0.42627(17) 0.2761(3) 0.0315(16) Uani 1 1 d .
H61A H 0.4116 0.4252 0.3205 0.038 Uiso 1 1 calc R
H61B H 0.3730 0.4501 0.2537 0.038 Uiso 1 1 calc R
C62 C 0.3992(7) 0.39676(19) 0.2287(4) 0.057(2) Uani 1 1 d .
H62A H 0.4984 0.3994 0.2183 0.085 Uiso 1 1 calc R
H62B H 0.3440 0.3980 0.1848 0.085 Uiso 1 1 calc R
H62C H 0.3836 0.3733 0.2514 0.085 Uiso 1 1 calc R

loop_
_atom_site_aniso_label
_atom_site_aniso_U_11
_atom_site_aniso_U_22
_atom_site_aniso_U_33
_atom_site_aniso_U_23
_atom_site_aniso_U_13
_atom_site_aniso_U_12
Ag1 0.0297(3) 0.0261(3) 0.0252(3) 0.0030(2) -0.0010(2) -0.0065(2)
Ag2 0.0392(3) 0.0296(3) 0.0272(3) 0.0052(2) -0.0009(2) -0.0015(2)
Ru1 0.0160(3) 0.0136(3) 0.0235(3) 0.0012(2) -0.0012(2) -0.0006(2)
Ru2 0.0178(3) 0.0161(3) 0.0212(3) 0.0029(2) -0.0059(2) -0.0030(2)
Co1 0.0155(4) 0.0148(4) 0.0184(4) 0.0018(4) -0.0015(3) -0.0015(3)
Co2 0.0298(5) 0.0133(4) 0.0172(4) -0.0007(4) -0.0052(4) -0.0021(4)
Cl1 0.0207(8) 0.0151(8) 0.0358(9) 0.0026(7) 0.0015(7) -0.0009(7)
Cl2 0.0294(9) 0.0160(8) 0.0255(8) 0.0002(7) -0.0095(7) -0.0032(7)
Cl3 0.0188(8) 0.0208(9) 0.0361(9) 0.0013(7) 0.0060(7) 0.0017(7)
Cl4 0.0202(9) 0.0338(10) 0.0510(10) 0.0177(9) -0.0063(8) -0.0066(7)
S1 0.0276(10) 0.0297(10) 0.0278(9) -0.0015(8) 0.0026(8) -0.0027(8)
S2 0.0308(10) 0.0219(9) 0.0216(8) 0.0012(7) -0.0016(7) -0.0023(7)
P1 0.0193(9) 0.0276(10) 0.0199(8) 0.0088(8) -0.0049(7) -0.0022(8)
P2 0.0176(9) 0.0147(8) 0.0204(8) 0.0004(7) -0.0036(7) 0.0007(7)
P3 0.0187(9) 0.0156(9) 0.0197(8) 0.0002(7) 0.0032(7) 0.0004(7)
P4 0.0346(10) 0.0166(9) 0.0194(8) 0.0015(7) 0.0050(7) 0.0032(8)
P5 0.0162(9) 0.0211(9) 0.0173(8) 0.0013(7) -0.0017(7) -0.0016(7)
P6 0.0198(9) 0.0159(9) 0.0229(8) 0.0037(7) 0.0004(7) 0.0003(7)
F1 0.033(3) 0.137(5) 0.070(3) 0.060(3) -0.023(2) -0.027(3)
F2 0.052(3) 0.075(3) 0.045(3) 0.028(2) 0.024(2) 0.018(2)
F3 0.089(3) 0.040(3) 0.057(3) 0.011(2) -0.002(2) -0.029(2)
F4 0.039(3) 0.097(4) 0.057(3) 0.028(3) 0.017(2) 0.002(2)
F5 0.037(3) 0.113(4) 0.073(3) 0.032(3) -0.033(2) -0.011(3)
F6 0.053(3) 0.047(3) 0.145(5) -0.010(3) 0.018(3) 0.018(2)
O1 0.058(3) 0.035(3) 0.049(3) -0.010(3) -0.036(3) 0.005(2)
O2 0.060(3) 0.035(3) 0.026(3) 0.004(2) -0.013(2) -0.010(2)
O3 0.055(3) 0.034(3) 0.023(2) 0.006(2) 0.005(2) 0.002(2)
O4 0.063(3) 0.023(3) 0.060(3) 0.000(3) 0.021(3) 0.005(2)
O5 0.032(3) 0.074(4) 0.034(3) -0.003(3) -0.009(2) 0.005(3)
O6 0.028(2) 0.038(3) 0.020(2) 0.006(2) -0.0097(19) -0.006(2)
O7 0.084(4) 0.020(3) 0.040(3) -0.008(2) 0.008(3) -0.005(2)
O8 0.046(3) 0.042(3) 0.022(2) 0.006(2) 0.004(2) -0.006(2)
O11 0.014(2) 0.031(3) 0.052(3) 0.025(2) -0.003(2) 0.002(2)
O12 0.027(3) 0.069(4) 0.024(2) 0.012(2) -0.003(2) -0.017(2)
O13 0.018(2) 0.025(2) 0.026(2) -0.005(2) 0.0010(18) 0.0051(18)
O14 0.022(2) 0.018(2) 0.033(2) 0.003(2) -0.0047(19) 0.0020(18)
O15 0.025(2) 0.024(2) 0.016(2) -0.0018(19) -0.0030(18) 0.0011(19)
O16 0.025(2) 0.015(2) 0.038(3) 0.001(2) 0.0113(19) 0.0018(18)
O17 0.015(2) 0.019(2) 0.019(2) 0.0036(18) -0.0022(16) -0.0039(17)
O18 0.024(2) 0.007(2) 0.024(2) 0.0026(18) -0.0050(18) 0.0044(17)
O19 0.020(2) 0.015(2) 0.022(2) -0.0010(18) 0.0028(17) -0.0030(18)
O21 0.039(3) 0.020(3) 0.038(3) 0.003(2) 0.018(2) 0.006(2)
O22 0.068(3) 0.017(3) 0.018(2) -0.001(2) 0.001(2) 0.000(2)
O23 0.021(2) 0.017(2) 0.030(2) 0.000(2) -0.0028(18) 0.0011(18)
O24 0.017(2) 0.035(3) 0.019(2) 0.005(2) -0.0040(18) -0.0070(19)
O25 0.021(2) 0.023(2) 0.023(2) 0.0077(19) -0.0043(18) 0.0000(18)
O26 0.020(2) 0.017(2) 0.047(3) 0.003(2) 0.010(2) 0.0029(19)
O27 0.017(2) 0.015(2) 0.021(2) 0.0022(18) 0.0045(17) -0.0021(17)
O28 0.017(2) 0.018(2) 0.014(2) 0.0000(17) 0.0012(16) -0.0012(17)
O29 0.022(2) 0.013(2) 0.024(2) 0.0106(18) -0.0085(18) 0.0032(17)
N1 0.025(3) 0.008(3) 0.036(3) 0.000(2) 0.001(2) -0.001(2)
N2 0.030(3) 0.017(3) 0.025(3) 0.002(2) -0.010(2) -0.004(2)
C1 0.042(5) 0.046(5) 0.040(5) 0.019(4) -0.015(4) -0.001(4)
C2 0.029(4) 0.050(5) 0.038(4) 0.012(4) -0.007(4) -0.004(4)
C11 0.029(4) 0.038(4) 0.020(3) 0.004(3) -0.008(3) -0.021(3)
C12 0.017(3) 0.024(4) 0.030(4) -0.004(3) 0.006(3) -0.011(3)
C13 0.014(3) 0.016(4) 0.040(4) 0.006(3) -0.005(3) -0.009(3)
C14 0.016(3) 0.032(4) 0.036(4) -0.002(3) 0.005(3) -0.012(3)
C15 0.010(3) 0.021(4) 0.052(4) 0.000(3) -0.008(3) -0.003(3)
C21 0.027(4) 0.065(6) 0.119(7) 0.069(6) -0.013(5) -0.005(4)
C22 0.060(6) 0.072(7) 0.095(7) 0.038(6) -0.002(5) 0.015(5)
C23 0.054(5) 0.042(5) 0.029(4) 0.004(4) -0.009(4) -0.002(4)
C24 0.053(5) 0.036(4) 0.023(4) -0.003(3) 0.009(3) -0.003(4)
C25 0.026(4) 0.052(5) 0.046(4) -0.019(4) 0.009(3) 0.020(4)
C26 0.038(4) 0.041(5) 0.040(4) 0.004(4) 0.017(3) 0.011(3)
C27 0.065(5) 0.031(4) 0.025(4) 0.016(3) 0.017(4) 0.028(4)
C28 0.054(5) 0.037(5) 0.054(5) 0.007(4) -0.042(4) -0.005(4)
C29 0.056(5) 0.033(4) 0.036(4) -0.013(4) -0.013(4) 0.008(4)
C30 0.096(6) 0.049(5) 0.019(4) -0.004(4) -0.021(4) -0.013(5)
C31 0.014(3) 0.021(4) 0.036(4) 0.003(3) -0.001(3) 0.001(3)
C32 0.031(4) 0.029(4) 0.039(4) -0.003(3) 0.005(3) 0.011(3)
C41 0.074(6) 0.023(4) 0.023(4) -0.001(3) -0.023(4) -0.024(4)
C42 0.036(4) 0.032(4) 0.051(5) -0.008(4) -0.028(4) -0.012(3)
C43 0.044(5) 0.030(4) 0.032(4) -0.001(3) -0.012(4) -0.021(4)
C44 0.063(5) 0.019(4) 0.039(4) -0.002(4) -0.027(4) -0.004(4)
C45 0.072(6) 0.028(4) 0.035(4) -0.019(4) -0.007(4) -0.007(4)
C51 0.058(5) 0.040(5) 0.067(5) 0.007(4) 0.044(4) 0.000(4)
C52 0.041(5) 0.074(6) 0.042(4) 0.005(4) 0.006(4) 0.013(4)
C53 0.027(4) 0.025(4) 0.028(3) 0.009(3) 0.004(3) 0.002(3)
C54 0.055(5) 0.070(6) 0.023(4) -0.012(4) -0.008(4) 0.030(4)
C55 0.019(4) 0.031(4) 0.025(3) -0.001(3) 0.003(3) 0.005(3)
C56 0.036(4) 0.031(4) 0.039(4) 0.007(3) 0.010(3) 0.013(3)
C57 0.026(4) 0.030(4) 0.026(3) 0.003(3) 0.003(3) -0.007(3)
C58 0.038(4) 0.056(5) 0.029(4) 0.006(4) 0.015(3) 0.014(4)
C59 0.033(4) 0.031(4) 0.023(3) 0.005(3) -0.004(3) 0.005(3)
C60 0.061(5) 0.045(5) 0.035(4) 0.000(4) -0.016(4) -0.004(4)
C61 0.023(4) 0.028(4) 0.044(4) 0.009(3) 0.004(3) -0.001(3)
C62 0.044(5) 0.032(5) 0.096(6) -0.011(5) 0.030(4) 0.006(4)

loop_
_atom_type_symbol
_atom_type_description
_atom_type_scat_dispersion_real
_atom_type_scat_dispersion_imag
_atom_type_scat_source
C C 0.0033 0.0016 'International Tables Vol C Tables 4.2.6.8 and 6.1.1.4'
H H 0.0000 0.0000 'International Tables Vol C Tables 4.2.6.8 and 6.1.1.4'
N N 0.0061 0.0033 'International Tables Vol C Tables 4.2.6.8 and 6.1.1.4'
O O 0.0106 0.0060 'International Tables Vol C Tables 4.2.6.8 and 6.1.1.4'
F F 0.0171 0.0103 'International Tables Vol C Tables 4.2.6.8 and 6.1.1.4'
P P 0.1023 0.0942 'International Tables Vol C Tables 4.2.6.8 and 6.1.1.4'
S S 0.1246 0.1234 'International Tables Vol C Tables 4.2.6.8 and 6.1.1.4'
Cl Cl 0.1484 0.1585 'International Tables Vol C Tables 4.2.6.8 and 6.1.1.4'
Co Co 0.3494 0.9721 'International Tables Vol C Tables 4.2.6.8 and 6.1.1.4'
Ru Ru -1.2594 0.8363 'International Tables Vol C Tables 4.2.6.8 and 6.1.1.4'
Ag Ag -0.8971 1.1015 'International Tables Vol C Tables 4.2.6.8 and 6.1.1.4'

loop_
_geom_angle_atom_site_label_1
_geom_angle_atom_site_label_2
_geom_angle_atom_site_label_3
_geom_angle
O6 Ag1 Cl3 128.91(11)
O6 Ag1 Cl2 100.72(10)
Cl3 Ag1 Cl2 116.82(5)
O6 Ag1 Cl1 130.74(10)
Cl3 Ag1 Cl1 79.39(5)
Cl2 Ag1 Cl1 97.31(5)
O3 Ag2 Cl4 161.60(12)
O3 Ag2 Cl1 102.27(11)
Cl4 Ag2 Cl1 87.23(5)
O3 Ag2 Cl2 117.31(11)
Cl4 Ag2 Cl2 77.66(5)
Cl1 Ag2 Cl2 91.32(4)
N1 Ru1 O17 176.65(18)
N1 Ru1 O19 94.23(18)
O17 Ru1 O19 87.74(14)
N1 Ru1 O18 89.18(17)
O17 Ru1 O18 88.07(14)
O19 Ru1 O18 91.42(14)
N1 Ru1 Cl1 95.39(15)
O17 Ru1 Cl1 87.38(11)
O19 Ru1 Cl1 87.65(11)
O18 Ru1 Cl1 175.39(10)
N1 Ru1 Cl3 91.36(16)
O17 Ru1 Cl3 86.73(10)
O19 Ru1 Cl3 174.26(10)
O18 Ru1 Cl3 89.92(11)
Cl1 Ru1 Cl3 90.57(5)
N2 Ru2 O27 179.09(19)
N2 Ru2 O28 91.95(18)
O27 Ru2 O28 88.96(13)
N2 Ru2 O29 91.58(18)
O27 Ru2 O29 88.48(14)
O28 Ru2 O29 90.22(14)
N2 Ru2 Cl4 92.56(16)
O27 Ru2 Cl4 86.54(10)
O28 Ru2 Cl4 175.39(11)
O29 Ru2 Cl4 88.67(11)
N2 Ru2 Cl2 94.53(16)
O27 Ru2 Cl2 85.41(11)
O28 Ru2 Cl2 89.76(11)
O29 Ru2 Cl2 173.89(11)
Cl4 Ru2 Cl2 90.87(6)
C15 Co1 C12 66.9(2)
C15 Co1 C11 40.1(2)
C12 Co1 C11 39.5(2)
C15 Co1 C13 66.7(2)
C12 Co1 C13 39.6(2)
C11 Co1 C13 66.4(2)
C15 Co1 C14 40.0(2)
C12 Co1 C14 66.3(2)
C11 Co1 C14 66.7(2)
C13 Co1 C14 39.2(2)
C15 Co1 P2 159.92(18)
C12 Co1 P2 95.08(17)
C11 Co1 P2 128.61(19)
C13 Co1 P2 93.87(17)
C14 Co1 P2 125.86(18)
C15 Co1 P3 100.79(18)
C12 Co1 P3 155.56(17)
C11 Co1 P3 138.92(19)
C13 Co1 P3 116.71(17)
C14 Co1 P3 90.49(17)
P2 Co1 P3 92.48(6)
C15 Co1 P1 105.05(18)
C12 Co1 P1 113.93(17)
C11 Co1 P1 90.85(17)
C13 Co1 P1 153.52(17)
C14 Co1 P1 144.11(18)
P2 Co1 P1 90.00(6)
P3 Co1 P1 89.23(6)
C43 Co2 C44 39.7(2)
C43 Co2 C45 66.8(3)
C44 Co2 C45 39.6(2)
C43 Co2 C42 39.1(2)
C44 Co2 C42 66.0(3)
C45 Co2 C42 66.7(3)
C43 Co2 C41 66.3(3)
C44 Co2 C41 66.0(2)
C45 Co2 C41 39.6(2)
C42 Co2 C41 39.8(2)
C43 Co2 P4 162.04(19)
C44 Co2 P4 130.5(2)
C45 Co2 P4 97.1(2)
C42 Co2 P4 128.4(2)
C41 Co2 P4 96.4(2)
C43 Co2 P5 101.5(2)
C44 Co2 P5 139.9(2)
C45 Co2 P5 153.4(2)
C42 Co2 P5 88.9(2)
C41 Co2 P5 114.2(2)
P4 Co2 P5 89.58(7)
C43 Co2 P6 103.62(19)
C44 Co2 P6 89.87(18)
C45 Co2 P6 113.4(2)
C42 Co2 P6 141.7(2)
C41 Co2 P6 152.8(2)
P4 Co2 P6 89.89(7)
P5 Co2 P6 92.28(6)
Ru1 Cl1 Ag1 94.04(5)
Ru1 Cl1 Ag2 119.11(6)
Ag1 Cl1 Ag2 86.12(4)
Ru2 Cl2 Ag1 113.51(5)
Ru2 Cl2 Ag2 83.10(5)
Ag1 Cl2 Ag2 85.19(4)
Ru1 Cl3 Ag1 95.99(5)
Ru2 Cl4 Ag2 90.35(5)
O5 S1 O4 117.1(3)
O5 S1 O3 113.8(3)
O4 S1 O3 113.8(3)
O5 S1 C1 102.4(3)
O4 S1 C1 104.1(3)
O3 S1 C1 103.3(3)
O7 S2 O8 116.6(3)
O7 S2 O6 114.9(3)
O8 S2 O6 113.1(2)
O7 S2 C2 103.6(3)
O8 S2 C2 103.4(3)
O6 S2 C2 102.8(3)
O17 P1 O12 104.7(2)
O17 P1 O11 109.6(2)
O12 P1 O11 101.4(2)
O17 P1 Co1 116.39(15)
O12 P1 Co1 116.01(18)
O11 P1 Co1 107.65(16)
O18 P2 O14 104.72(19)
O18 P2 O13 109.9(2)
O14 P2 O13 100.7(2)
O18 P2 Co1 117.81(15)
O14 P2 Co1 115.02(15)
O13 P2 Co1 107.39(15)
O19 P3 O15 110.0(2)
O19 P3 O16 104.8(2)
O15 P3 O16 100.6(2)
O19 P3 Co1 118.04(15)
O15 P3 Co1 107.63(16)
O16 P3 Co1 114.39(16)
O27 P4 O22 104.8(2)
O27 P4 O21 109.3(2)
O22 P4 O21 102.2(2)
O27 P4 Co2 116.52(15)
O22 P4 Co2 114.25(18)
O21 P4 Co2 108.78(17)
O28 P5 O24 105.7(2)
O28 P5 O23 110.2(2)
O24 P5 O23 100.0(2)
O28 P5 Co2 118.27(15)
O24 P5 Co2 114.32(17)
O23 P5 Co2 106.88(15)
O29 P6 O25 111.0(2)
O29 P6 O26 103.8(2)
O25 P6 O26 101.8(2)
O29 P6 Co2 118.11(15)
O25 P6 Co2 106.36(15)
O26 P6 Co2 114.67(16)
S1 O3 Ag2 132.1(3)
S2 O6 Ag1 127.5(2)
C21 O11 P1 121.2(4)
C23 O12 P1 125.0(4)
C25 O13 P2 119.4(3)
C27 O14 P2 123.7(4)
C29 O15 P3 121.0(4)
C31 O16 P3 125.3(3)
P1 O17 Ru1 128.6(2)
P2 O18 Ru1 126.5(2)
P3 O19 Ru1 126.1(2)
C51 O21 P4 120.2(4)
C53 O22 P4 126.8(4)
C55 O23 P5 118.5(3)
C57 O24 P5 123.0(3)
C59 O25 P6 125.5(3)
C61 O26 P6 124.9(4)
P4 O27 Ru2 128.9(2)
P5 O28 Ru2 125.7(2)
P6 O29 Ru2 127.1(2)
O1 N1 Ru1 175.5(4)
O2 N2 Ru2 176.6(5)
F3 C1 F1 106.8(6)
F3 C1 F2 108.8(6)
F1 C1 F2 107.3(6)
F3 C1 S1 112.2(5)
F1 C1 S1 111.1(5)
F2 C1 S1 110.5(5)
F5 C2 F6 106.9(6)
F5 C2 F4 106.7(6)
F6 C2 F4 108.0(6)
F5 C2 S2 112.2(5)
F6 C2 S2 111.6(5)
F4 C2 S2 111.2(5)
C12 C11 C15 107.7(5)
C12 C11 Co1 69.8(3)
C15 C11 Co1 69.4(3)
C11 C12 C13 108.6(6)
C11 C12 Co1 70.7(3)
C13 C12 Co1 70.8(3)
C14 C13 C12 108.2(5)
C14 C13 Co1 70.7(3)
C12 C13 Co1 69.6(3)
C13 C14 C15 107.9(5)
C13 C14 Co1 70.1(3)
C15 C14 Co1 69.0(3)
C11 C15 C14 107.5(5)
C11 C15 Co1 70.5(3)
C14 C15 Co1 71.0(3)
C22 C21 O11 113.9(6)
O12 C23 C24 109.6(5)
O13 C25 C26 107.9(5)
O14 C27 C28 109.4(5)
C30 C29 O15 110.9(5)
O16 C31 C32 108.8(5)
C45 C41 C42 107.9(6)
C45 C41 Co2 69.7(4)
C42 C41 Co2 69.9(3)
C43 C42 C41 107.8(7)
C43 C42 Co2 69.7(4)
C41 C42 Co2 70.3(4)
C42 C43 C44 108.3(6)
C42 C43 Co2 71.1(4)
C44 C43 Co2 70.4(4)
C45 C44 C43 108.6(6)
C45 C44 Co2 70.3(4)
C43 C44 Co2 69.9(4)
C44 C45 C41 107.4(7)
C44 C45 Co2 70.1(4)
C41 C45 Co2 70.8(4)
C52 C51 O21 110.0(6)
O22 C53 C54 108.6(5)
O23 C55 C56 107.8(5)
O24 C57 C58 108.0(5)
O25 C59 C60 112.1(5)
O26 C61 C62 108.6(5)

loop_
_geom_bond_atom_site_label_1
_geom_bond_atom_site_label_2
_geom_bond_distance
Ag1 O6 2.280(4)
Ag1 Cl3 2.5777(15)
Ag1 Cl2 2.6571(14)
Ag1 Cl1 2.6607(15)
Ag2 O3 2.208(4)
Ag2 Cl4 2.5306(16)
Ag2 Cl1 2.7661(15)
Ag2 Cl2 2.8159(16)
Ru1 N1 1.720(5)
Ru1 O17 2.006(3)
Ru1 O19 2.040(3)
Ru1 O18 2.048(3)
Ru1 Cl1 2.3497(15)
Ru1 Cl3 2.3593(15)
Ru2 N2 1.720(5)
Ru2 O27 2.002(3)
Ru2 O28 2.034(3)
Ru2 O29 2.034(3)
Ru2 Cl4 2.3414(16)
Ru2 Cl2 2.3741(15)
Co1 C15 2.062(5)
Co1 C12 2.065(6)
Co1 C11 2.076(5)
Co1 C13 2.081(6)
Co1 C14 2.088(6)
Co1 P2 2.1508(16)
Co1 P3 2.1535(17)
Co1 P1 2.1536(17)
Co2 C43 2.057(6)
Co2 C44 2.063(6)
Co2 C45 2.065(6)
Co2 C42 2.075(6)
Co2 C41 2.080(6)
Co2 P4 2.1410(18)
Co2 P5 2.1478(18)
Co2 P6 2.1529(16)
S1 O5 1.426(4)
S1 O4 1.439(4)
S1 O3 1.447(4)
S1 C1 1.803(7)
S2 O7 1.417(4)
S2 O8 1.431(4)
S2 O6 1.439(4)
S2 C2 1.816(7)
P1 O17 1.528(4)
P1 O12 1.575(4)
P1 O11 1.590(4)
P2 O18 1.527(4)
P2 O14 1.587(4)
P2 O13 1.589(4)
P3 O19 1.530(4)
P3 O15 1.575(4)
P3 O16 1.583(4)
P4 O27 1.546(4)
P4 O22 1.577(4)
P4 O21 1.592(4)
P5 O28 1.531(4)
P5 O24 1.576(4)
P5 O23 1.588(4)
P6 O29 1.534(4)
P6 O25 1.581(4)
P6 O26 1.582(4)
F1 C1 1.326(7)
F2 C1 1.342(8)
F3 C1 1.305(8)
F4 C2 1.329(7)
F5 C2 1.308(7)
F6 C2 1.319(8)
O1 N1 1.149(5)
O2 N2 1.155(5)
O11 C21 1.461(7)
O12 C23 1.446(7)
O13 C25 1.455(6)
O14 C27 1.466(6)
O15 C29 1.450(6)
O16 C31 1.445(6)
O21 C51 1.460(7)
O22 C53 1.441(6)
O23 C55 1.468(6)
O24 C57 1.433(6)
O25 C59 1.456(6)
O26 C61 1.458(6)
C11 C12 1.398(8)
C11 C15 1.418(8)
C12 C13 1.406(7)
C13 C14 1.399(8)
C14 C15 1.421(8)
C21 C22 1.371(8)
C23 C24 1.485(8)
C25 C26 1.490(8)
C27 C28 1.486(8)
C29 C30 1.448(8)
C31 C32 1.501(7)
C41 C45 1.403(9)
C41 C42 1.414(9)
C42 C43 1.384(8)
C43 C44 1.398(9)
C44 C45 1.397(9)
C51 C52 1.444(8)
C53 C54 1.493(7)
C55 C56 1.508(7)
C57 C58 1.503(7)
C59 C60 1.494(8)
C61 C62 1.475(8)
